data_2232168
loop_
_publ_author_name
'Rivera, Augusto'
'Pacheco, Dency Jos\'e'
'R\'ios-Motta, Jaime'
'Pojarov\'a, Michaela'
'Du\<sek, Michal'

_publ_section_title
;
 4,4'-Di-<i>tert</i>-butyl-2,2'-[(3a<i>RS</i>,7a<i>RS</i>)-2,3,3a,4,5,6,7,7a-octahydro-1<i>H</i>-1,3-benzimidazole-1,3-diyl)bis(methylene)]diphenol
;
_journal_coeditor_code BT5652
_journal_issue 11
_journal_name_full 'Acta Crystallographica Section E'
_journal_page_first o2923
_journal_paper_doi 10.1107/S1600536811039171
_journal_volume 67
_journal_year 2011
_chemical_formula_iupac 'C29 H42 N2 O2'
_chemical_formula_moiety 'C29 H42 N2 O2'
_chemical_formula_sum 'C29 H42 N2 O2'
_chemical_formula_weight 450.65
_chemical_name_systematic
;
4,4'-Di-<i>tert</i>-butyl-2,2'-[(3a<i>RS</i>,7a<i>RS</i>)-2,3,3a,4,5,6,7,7a-
octahydro-1<i>H</i>-1,3-benzimidazole-1,3-diyl)bis(methylene)]diphenol
;
_space_group_IT_number 2
_symmetry_cell_setting triclinic
_symmetry_space_group_name_Hall '-P 1'
_symmetry_space_group_name_H-M 'P -1'
_atom_sites_solution_hydrogens geom
_atom_sites_solution_primary direct
_atom_sites_solution_secondary difmap
_audit_creation_method SHELXL-97
_cell_angle_alpha 105.942(3)
_cell_angle_beta 95.737(3)
_cell_angle_gamma 98.041(3)
_cell_formula_units_Z 2
_cell_length_a 6.2383(2)
_cell_length_b 14.2296(5)
_cell_length_c 15.6530(6)
_cell_measurement_reflns_used 9605
_cell_measurement_temperature 119.9
_cell_measurement_theta_max 67.1638
_cell_measurement_theta_min 2.9651
_cell_volume 1308.87(8)
_computing_cell_refinement 'Crysalis PRO (Agilent, 2011)'
_computing_data_collection 'Crysalis PRO (Agilent, 2011)'
_computing_data_reduction 'Crysalis PRO (Agilent, 2011)'
_computing_molecular_graphics 'DIAMOND (Brandenburg & Putz, 2005)'
_computing_publication_material 'publCIF (Westrip, 2010)'
_computing_structure_refinement 'SHELXL97 (Sheldrick, 2008)'
_computing_structure_solution 'SHELXS97 (Sheldrick, 2008)'
_diffrn_ambient_temperature 119.9
_diffrn_detector_area_resol_mean 10.3784
_diffrn_measured_fraction_theta_full 0.993
_diffrn_measured_fraction_theta_max 0.993
_diffrn_measurement_device_type 'Agilent Xcalibur Atlas Gemini Ultra'
_diffrn_measurement_method
;
Rotation method data acquisition using \w
;
_diffrn_radiation_monochromator mirror
_diffrn_radiation_source 'Enhance Ultra (Cu) X-ray Source'
_diffrn_radiation_type 'Cu K\a'
_diffrn_radiation_wavelength 1.5418
_diffrn_reflns_av_R_equivalents 0.1389
_diffrn_reflns_av_sigmaI/netI 0.0711
_diffrn_reflns_limit_h_max 7
_diffrn_reflns_limit_h_min -7
_diffrn_reflns_limit_k_max 17
_diffrn_reflns_limit_k_min -17
_diffrn_reflns_limit_l_max 18
_diffrn_reflns_limit_l_min -18
_diffrn_reflns_number 28373
_diffrn_reflns_theta_full 67.27
_diffrn_reflns_theta_max 67.27
_diffrn_reflns_theta_min 2.97
_exptl_absorpt_coefficient_mu 0.548
_exptl_absorpt_correction_T_max 0.581
_exptl_absorpt_correction_T_min 0.246
_exptl_absorpt_correction_type analytical
_exptl_absorpt_process_details
;
(CrysAlis PRO; Agilent, 2011)
;
_exptl_crystal_colour colourless
_exptl_crystal_density_diffrn 1.143
_exptl_crystal_density_method 'not measured'
_exptl_crystal_description prism
_exptl_crystal_F_000 492
_exptl_crystal_size_max 0.2230
_exptl_crystal_size_mid 0.0953
_exptl_crystal_size_min 0.0746
_refine_diff_density_max 0.212
_refine_diff_density_min -0.268
_refine_ls_extinction_method none
_refine_ls_goodness_of_fit_ref 1.014
_refine_ls_hydrogen_treatment constr
_refine_ls_matrix_type full
_refine_ls_number_parameters 304
_refine_ls_number_reflns 4676
_refine_ls_number_restraints 2
_refine_ls_restrained_S_all 1.014
_refine_ls_R_factor_all 0.0688
_refine_ls_R_factor_gt 0.0535
_refine_ls_shift/su_max 0.000
_refine_ls_shift/su_mean 0.000
_refine_ls_structure_factor_coef Fsqd
_refine_ls_weighting_details 'calc w=1/[\s^2^(Fo^2^)+(0.0802P)^2^+0.0000P] where P=(Fo^2^+2Fc^2^)/3'
_refine_ls_weighting_scheme calc
_refine_ls_wR_factor_gt 0.1309
_refine_ls_wR_factor_ref 0.1429
_reflns_number_gt 3632
_reflns_number_total 4676
_reflns_threshold_expression I>2\s(I)
_cod_data_source_file bt5652.cif
_cod_data_source_block I
_cod_database_code 2232168
_cod_database_fobs_code 2232168

loop_
_symmetry_equiv_pos_as_xyz
'x, y, z'
'-x, -y, -z'

loop_
_atom_site_type_symbol
_atom_site_label
_atom_site_fract_x
_atom_site_fract_y
_atom_site_fract_z
_atom_site_U_iso_or_equiv
_atom_site_adp_type
_atom_site_calc_flag
_atom_site_refinement_flags
_atom_site_occupancy
_atom_site_symmetry_multiplicity
O O1 0.7423(2) 0.60526(9) 0.68014(9) 0.0334(3) Uani d D 1 1
H H1O1 0.6083 0.5598 0.6803 0.040 Uiso d RD 1 1
O O2 -0.2846(2) 0.45402(10) 0.80993(9) 0.0357(3) Uani d D 1 1
H H1O2 -0.1676 0.4721 0.7865 0.043 Uiso d RD 1 1
N N1 0.3185(2) 0.53749(10) 0.67034(9) 0.0253(3) Uani d . 1 1
N N2 0.1289(2) 0.48505(10) 0.77727(9) 0.0244(3) Uani d . 1 1
C C1 0.2544(3) 0.57266(12) 0.76055(11) 0.0266(4) Uani d . 1 1
H H1A 0.3831 0.6001 0.8055 0.032 Uiso calc R 1 1
H H1B 0.1650 0.6235 0.7624 0.032 Uiso calc R 1 1
C C2 0.1894(3) 0.39934(12) 0.71235(11) 0.0253(4) Uani d . 1 1
H H2 0.3379 0.3924 0.7336 0.030 Uiso calc R 1 1
C C3 0.0424(3) 0.29864(12) 0.68838(11) 0.0306(4) Uani d . 1 1
H H3A -0.1059 0.3035 0.6670 0.037 Uiso calc R 1 1
H H3B 0.0398 0.2748 0.7407 0.037 Uiso calc R 1 1
C C4 0.1353(4) 0.22741(14) 0.61467(13) 0.0379(4) Uani d . 1 1
H H4A 0.2772 0.2182 0.6392 0.045 Uiso calc R 1 1
H H4B 0.0393 0.1633 0.5958 0.045 Uiso calc R 1 1
C C5 0.1597(4) 0.26467(14) 0.53294(13) 0.0403(5) Uani d . 1 1
H H5A 0.0157 0.2649 0.5033 0.048 Uiso calc R 1 1
H H5B 0.2295 0.2195 0.4908 0.048 Uiso calc R 1 1
C C6 0.2954(3) 0.36938(14) 0.55839(12) 0.0363(4) Uani d . 1 1
H H6A 0.4458 0.3683 0.5803 0.044 Uiso calc R 1 1
H H6B 0.2942 0.3937 0.5062 0.044 Uiso calc R 1 1
C C7 0.1961(3) 0.43638(12) 0.63083(11) 0.0280(4) Uani d . 1 1
H H7 0.0469 0.4394 0.6068 0.034 Uiso calc R 1 1
C C8 0.2926(3) 0.60451(12) 0.61501(11) 0.0276(4) Uani d . 1 1
H H8A 0.1475 0.6216 0.6156 0.033 Uiso calc R 1 1
H H8B 0.3069 0.5710 0.5534 0.033 Uiso calc R 1 1
C C9 0.4626(3) 0.69832(12) 0.64956(11) 0.0255(4) Uani d . 1 1
C C10 0.6796(3) 0.69352(12) 0.67912(11) 0.0263(4) Uani d . 1 1
C C11 0.8342(3) 0.77961(13) 0.70752(11) 0.0299(4) Uani d . 1 1
H H11 0.9777 0.7768 0.7279 0.036 Uiso calc R 1 1
C C12 0.7777(3) 0.87005(13) 0.70595(11) 0.0290(4) Uani d . 1 1
H H12 0.8842 0.9270 0.7254 0.035 Uiso calc R 1 1
C C13 0.5642(3) 0.87735(12) 0.67573(11) 0.0268(4) Uani d . 1 1
C C14 0.4105(3) 0.78981(12) 0.64918(11) 0.0263(4) Uani d . 1 1
H H14 0.2662 0.7930 0.6303 0.032 Uiso calc R 1 1
C C15 0.4973(3) 0.97661(13) 0.67471(12) 0.0323(4) Uani d . 1 1
C C16 0.4002(4) 1.01787(15) 0.76044(15) 0.0449(5) Uani d . 1 1
H H16A 0.2771 0.9708 0.7636 0.058 Uiso calc R 1 1
H H16B 0.3534 1.0791 0.7597 0.058 Uiso calc R 1 1
H H16C 0.5090 1.0295 0.8118 0.058 Uiso calc R 1 1
C C17 0.3244(4) 0.96239(14) 0.59319(14) 0.0426(5) Uani d . 1 1
H H17A 0.1925 0.9222 0.5988 0.055 Uiso calc R 1 1
H H17B 0.3783 0.9302 0.5393 0.055 Uiso calc R 1 1
H H17C 0.2942 1.0259 0.5905 0.055 Uiso calc R 1 1
C C18 0.6922(4) 1.05243(15) 0.67086(17) 0.0472(5) Uani d . 1 1
H H18A 0.6425 1.1116 0.6653 0.061 Uiso calc R 1 1
H H18B 0.7620 1.0252 0.6200 0.061 Uiso calc R 1 1
H H18C 0.7948 1.0682 0.7249 0.061 Uiso calc R 1 1
C C19 0.1725(3) 0.48777(12) 0.87265(11) 0.0260(4) Uani d . 1 1
H H19A 0.1612 0.5529 0.9106 0.031 Uiso calc R 1 1
H H19B 0.3203 0.4765 0.8860 0.031 Uiso calc R 1 1
C C20 0.0128(3) 0.41008(12) 0.89290(11) 0.0259(4) Uani d . 1 1
C C21 -0.2101(3) 0.39674(13) 0.85995(11) 0.0288(4) Uani d . 1 1
C C22 -0.3563(3) 0.32395(13) 0.87683(12) 0.0321(4) Uani d . 1 1
H H22 -0.5041 0.3147 0.8546 0.039 Uiso calc R 1 1
C C23 -0.2838(3) 0.26467(13) 0.92669(12) 0.0299(4) Uani d . 1 1
H H23 -0.3847 0.2161 0.9374 0.036 Uiso calc R 1 1
C C24 -0.0639(3) 0.27594(12) 0.96120(11) 0.0269(4) Uani d . 1 1
C C25 0.0807(3) 0.34982(12) 0.94307(10) 0.0256(4) Uani d . 1 1
H H25 0.2283 0.3592 0.9655 0.031 Uiso calc R 1 1
C C26 0.0192(3) 0.20602(13) 1.01118(11) 0.0304(4) Uani d . 1 1
C C27 -0.1570(3) 0.16459(15) 1.05918(13) 0.0388(4) Uani d . 1 1
H H27A -0.2092 0.2185 1.0983 0.050 Uiso calc R 1 1
H H27B -0.0958 0.1260 1.0938 0.050 Uiso calc R 1 1
H H27C -0.2763 0.1233 1.0155 0.050 Uiso calc R 1 1
C C28 0.0852(4) 0.11927(15) 0.94238(13) 0.0417(5) Uani d . 1 1
H H28A 0.1450 0.0767 0.9729 0.054 Uiso calc R 1 1
H H28B 0.1930 0.1446 0.9109 0.054 Uiso calc R 1 1
H H28C -0.0413 0.0823 0.9004 0.054 Uiso calc R 1 1
C C29 0.2192(3) 0.25932(15) 1.08137(12) 0.0367(4) Uani d . 1 1
H H29A 0.1840 0.3173 1.1218 0.048 Uiso calc R 1 1
H H29B 0.3383 0.2785 1.0518 0.048 Uiso calc R 1 1
H H29C 0.2609 0.2155 1.1145 0.048 Uiso calc R 1 1

loop_
_atom_site_aniso_label
_atom_site_aniso_U_11
_atom_site_aniso_U_22
_atom_site_aniso_U_33
_atom_site_aniso_U_12
_atom_site_aniso_U_13
_atom_site_aniso_U_23
O1 0.0310(6) 0.0344(6) 0.0392(7) 0.0074(5) 0.0080(5) 0.0162(5)
O2 0.0280(6) 0.0433(7) 0.0428(7) 0.0066(5) 0.0077(5) 0.0232(6)
N1 0.0319(7) 0.0244(7) 0.0210(7) 0.0028(6) 0.0063(5) 0.0091(5)
N2 0.0295(7) 0.0236(7) 0.0192(7) 0.0032(5) 0.0046(5) 0.0053(5)
C1 0.0319(8) 0.0250(8) 0.0217(8) 0.0031(7) 0.0061(7) 0.0050(6)
C2 0.0320(8) 0.0243(8) 0.0193(8) 0.0048(7) 0.0053(6) 0.0052(6)
C3 0.0390(9) 0.0276(8) 0.0239(8) -0.0001(7) 0.0072(7) 0.0071(7)
C4 0.0531(11) 0.0270(9) 0.0314(10) 0.0018(8) 0.0096(8) 0.0062(7)
C5 0.0603(13) 0.0302(9) 0.0262(9) 0.0008(9) 0.0121(9) 0.0029(8)
C6 0.0512(11) 0.0321(9) 0.0246(9) 0.0017(8) 0.0127(8) 0.0071(7)
C7 0.0340(9) 0.0264(8) 0.0224(8) 0.0006(7) 0.0044(7) 0.0072(7)
C8 0.0319(8) 0.0285(8) 0.0230(8) 0.0009(7) 0.0025(7) 0.0112(7)
C9 0.0285(8) 0.0294(8) 0.0191(8) 0.0017(7) 0.0063(6) 0.0086(6)
C10 0.0293(8) 0.0320(9) 0.0215(8) 0.0063(7) 0.0099(6) 0.0113(7)
C11 0.0262(8) 0.0398(10) 0.0240(8) 0.0024(7) 0.0056(7) 0.0110(7)
C12 0.0304(9) 0.0311(9) 0.0224(8) -0.0026(7) 0.0055(7) 0.0059(7)
C13 0.0311(8) 0.0289(8) 0.0200(8) 0.0016(7) 0.0074(6) 0.0069(6)
C14 0.0273(8) 0.0308(8) 0.0228(8) 0.0032(7) 0.0059(6) 0.0113(7)
C15 0.0366(9) 0.0272(9) 0.0319(9) 0.0033(7) 0.0080(7) 0.0068(7)
C16 0.0506(12) 0.0362(10) 0.0434(11) 0.0067(9) 0.0140(9) 0.0024(9)
C17 0.0557(12) 0.0296(9) 0.0424(11) 0.0083(8) -0.0004(9) 0.0126(8)
C18 0.0463(11) 0.0354(10) 0.0626(14) 0.0005(9) 0.0120(10) 0.0208(10)
C19 0.0285(8) 0.0285(8) 0.0193(8) 0.0031(6) 0.0047(6) 0.0047(6)
C20 0.0308(8) 0.0280(8) 0.0179(7) 0.0050(7) 0.0072(6) 0.0039(6)
C21 0.0299(9) 0.0331(9) 0.0246(8) 0.0082(7) 0.0072(7) 0.0081(7)
C22 0.0273(8) 0.0365(9) 0.0331(9) 0.0044(7) 0.0074(7) 0.0106(8)
C23 0.0312(9) 0.0297(8) 0.0278(9) 0.0002(7) 0.0100(7) 0.0075(7)
C24 0.0348(9) 0.0275(8) 0.0173(7) 0.0040(7) 0.0078(7) 0.0043(6)
C25 0.0285(8) 0.0300(8) 0.0169(7) 0.0032(7) 0.0056(6) 0.0045(6)
C26 0.0394(9) 0.0300(9) 0.0222(8) 0.0043(7) 0.0071(7) 0.0083(7)
C27 0.0463(11) 0.0394(10) 0.0343(10) 0.0032(8) 0.0105(8) 0.0170(8)
C28 0.0588(13) 0.0361(10) 0.0316(10) 0.0154(9) 0.0094(9) 0.0077(8)
C29 0.0451(11) 0.0405(10) 0.0261(9) 0.0045(8) 0.0028(8) 0.0147(8)

loop_
_atom_type_symbol
_atom_type_description
_atom_type_scat_dispersion_real
_atom_type_scat_dispersion_imag
_atom_type_scat_source
C C 0.0181 0.0091 'International Tables Vol C Tables 4.2.6.8 and 6.1.1.4'
H H 0.0000 0.0000 'International Tables Vol C Tables 4.2.6.8 and 6.1.1.4'
N N 0.0311 0.0180 'International Tables Vol C Tables 4.2.6.8 and 6.1.1.4'
O O 0.0492 0.0322 'International Tables Vol C Tables 4.2.6.8 and 6.1.1.4'

loop_
_geom_angle_atom_site_label_1
_geom_angle_atom_site_label_2
_geom_angle_atom_site_label_3
_geom_angle
C10 O1 H1O1 106.4
C21 O2 H1O2 102.7
C7 N1 C8 114.76(13)
C7 N1 C1 105.78(13)
C8 N1 C1 113.91(13)
C1 N2 C2 104.36(12)
C1 N2 C19 111.45(12)
C2 N2 C19 115.31(12)
N2 C1 N1 106.28(12)
N2 C1 H1A 110.5
N1 C1 H1A 110.5
N2 C1 H1B 110.5
N1 C1 H1B 110.5
H1A C1 H1B 108.7
N2 C2 C7 100.86(12)
N2 C2 C3 119.27(14)
C7 C2 C3 110.48(13)
N2 C2 H2 108.6
C7 C2 H2 108.6
C3 C2 H2 108.6
C2 C3 C4 107.44(15)
C2 C3 H3A 110.2
C4 C3 H3A 110.2
C2 C3 H3B 110.2
C4 C3 H3B 110.2
H3A C3 H3B 108.5
C5 C4 C3 112.87(16)
C5 C4 H4A 109.0
C3 C4 H4A 109.0
C5 C4 H4B 109.0
C3 C4 H4B 109.0
H4A C4 H4B 107.8
C4 C5 C6 112.16(15)
C4 C5 H5A 109.2
C6 C5 H5A 109.2
C4 C5 H5B 109.2
C6 C5 H5B 109.2
H5A C5 H5B 107.9
C7 C6 C5 108.19(16)
C7 C6 H6A 110.1
C5 C6 H6A 110.1
C7 C6 H6B 110.1
C5 C6 H6B 110.1
H6A C6 H6B 108.4
N1 C7 C2 101.63(13)
N1 C7 C6 115.78(15)
C2 C7 C6 111.66(14)
N1 C7 H7 109.1
C2 C7 H7 109.1
C6 C7 H7 109.1
N1 C8 C9 111.07(13)
N1 C8 H8A 109.4
C9 C8 H8A 109.4
N1 C8 H8B 109.4
C9 C8 H8B 109.4
H8A C8 H8B 108.0
C14 C9 C10 118.58(15)
C14 C9 C8 121.12(15)
C10 C9 C8 120.25(15)
O1 C10 C11 119.16(15)
O1 C10 C9 121.45(15)
C11 C10 C9 119.38(15)
C10 C11 C12 120.79(16)
C10 C11 H11 119.6
C12 C11 H11 119.6
C11 C12 C13 121.37(15)
C11 C12 H12 119.3
C13 C12 H12 119.3
C14 C13 C12 116.71(15)
C14 C13 C15 120.97(15)
C12 C13 C15 122.28(15)
C9 C14 C13 123.14(16)
C9 C14 H14 118.4
C13 C14 H14 118.4
C18 C15 C16 108.66(16)
C18 C15 C13 111.78(15)
C16 C15 C13 108.71(15)
C18 C15 C17 108.22(16)
C16 C15 C17 108.85(17)
C13 C15 C17 110.56(14)
C15 C16 H16A 109.5
C15 C16 H16B 109.5
H16A C16 H16B 109.5
C15 C16 H16C 109.5
H16A C16 H16C 109.5
H16B C16 H16C 109.5
C15 C17 H17A 109.5
C15 C17 H17B 109.5
H17A C17 H17B 109.5
C15 C17 H17C 109.5
H17A C17 H17C 109.5
H17B C17 H17C 109.5
C15 C18 H18A 109.5
C15 C18 H18B 109.5
H18A C18 H18B 109.5
C15 C18 H18C 109.5
H18A C18 H18C 109.5
H18B C18 H18C 109.5
N2 C19 C20 110.98(13)
N2 C19 H19A 109.4
C20 C19 H19A 109.4
N2 C19 H19B 109.4
C20 C19 H19B 109.4
H19A C19 H19B 108.0
C25 C20 C21 118.67(16)
C25 C20 C19 121.69(15)
C21 C20 C19 119.64(15)
O2 C21 C22 119.48(15)
O2 C21 C20 120.80(15)
C22 C21 C20 119.71(16)
C21 C22 C23 120.34(16)
C21 C22 H22 119.8
C23 C22 H22 119.8
C22 C23 C24 121.78(16)
C22 C23 H23 119.1
C24 C23 H23 119.1
C23 C24 C25 116.80(15)
C23 C24 C26 121.90(15)
C25 C24 C26 121.16(15)
C20 C25 C24 122.69(16)
C20 C25 H25 118.7
C24 C25 H25 118.7
C29 C26 C27 108.02(15)
C29 C26 C28 108.58(16)
C27 C26 C28 108.83(16)
C29 C26 C24 111.28(14)
C27 C26 C24 111.77(15)
C28 C26 C24 108.30(14)
C26 C27 H27A 109.5
C26 C27 H27B 109.5
H27A C27 H27B 109.5
C26 C27 H27C 109.5
H27A C27 H27C 109.5
H27B C27 H27C 109.5
C26 C28 H28A 109.5
C26 C28 H28B 109.5
H28A C28 H28B 109.5
C26 C28 H28C 109.5
H28A C28 H28C 109.5
H28B C28 H28C 109.5
C26 C29 H29A 109.5
C26 C29 H29B 109.5
H29A C29 H29B 109.5
C26 C29 H29C 109.5
H29A C29 H29C 109.5
H29B C29 H29C 109.5

loop_
_geom_bond_atom_site_label_1
_geom_bond_atom_site_label_2
_geom_bond_distance
O1 C10 1.370(2)
O1 H1O1 0.9834
O2 C21 1.370(2)
O2 H1O2 0.8859
N1 C7 1.465(2)
N1 C8 1.468(2)
N1 C1 1.478(2)
N2 C1 1.477(2)
N2 C2 1.479(2)
N2 C19 1.479(2)
C1 H1A 0.9700
C1 H1B 0.9700
C2 C7 1.510(2)
C2 C3 1.518(2)
C2 H2 0.9800
C3 C4 1.533(3)
C3 H3A 0.9700
C3 H3B 0.9700
C4 C5 1.526(3)
C4 H4A 0.9700
C4 H4B 0.9700
C5 C6 1.533(3)
C5 H5A 0.9700
C5 H5B 0.9700
C6 C7 1.514(3)
C6 H6A 0.9700
C6 H6B 0.9700
C7 H7 0.9800
C8 C9 1.514(2)
C8 H8A 0.9700
C8 H8B 0.9700
C9 C14 1.387(2)
C9 C10 1.404(2)
C10 C11 1.383(3)
C11 C12 1.387(3)
C11 H11 0.9300
C12 C13 1.396(2)
C12 H12 0.9300
C13 C14 1.395(2)
C13 C15 1.531(2)
C14 H14 0.9300
C15 C18 1.526(3)
C15 C16 1.530(3)
C15 C17 1.534(3)
C16 H16A 0.9600
C16 H16B 0.9600
C16 H16C 0.9600
C17 H17A 0.9600
C17 H17B 0.9600
C17 H17C 0.9600
C18 H18A 0.9600
C18 H18B 0.9600
C18 H18C 0.9600
C19 C20 1.504(2)
C19 H19A 0.9700
C19 H19B 0.9700
C20 C25 1.391(2)
C20 C21 1.402(2)
C21 C22 1.382(3)
C22 C23 1.387(3)
C22 H22 0.9300
C23 C24 1.393(2)
C23 H23 0.9300
C24 C25 1.396(2)
C24 C26 1.537(2)
C25 H25 0.9300
C26 C29 1.531(3)
C26 C27 1.532(3)
C26 C28 1.534(3)
C27 H27A 0.9600
C27 H27B 0.9600
C27 H27C 0.9600
C28 H28A 0.9600
C28 H28B 0.9600
C28 H28C 0.9600
C29 H29A 0.9600
C29 H29B 0.9600
C29 H29C 0.9600

loop_
_geom_hbond_atom_site_label_D
_geom_hbond_atom_site_label_H
_geom_hbond_atom_site_label_A
_geom_hbond_site_symmetry_A
_geom_hbond_distance_DH
_geom_hbond_distance_HA
_geom_hbond_distance_DA
_geom_hbond_angle_DHA
_geom_hbond_publ_flag
O1 H1O1 N1 . 0.98 1.77 2.6585(18) 148 y
O2 H1O2 N2 . 0.89 1.86 2.6794(18) 153 y
C2 H2 O2 1_655 0.98 2.45 3.367(18) 155 y
C5 H5B Cg3 2_666 0.96 2.87 3.625(2) 135 y
C19 H19A Cg4 2_567 0.96 2.84 3.6722(18) 144 y
